data_7029468
loop_
_publ_author_name
'Loganathan, Rangasamy'
'Ramakrishnan, Sethu'
'Suresh, Eringathodi'
'Palaniandavar, Mallayan'
'Riyasdeen, Anvarbatcha'
'Akbarsha, Mohamad Abdulkadhar'

_publ_section_title
;
 Mixed ligand \m-phenoxo-bridged dinuclear copper(ii) complexes with
 diimine co-ligands: efficient chemical nuclease and protease activities
 and cytotoxicity.
;
_journal_issue 16
_journal_name_full 'Dalton transactions (Cambridge, England : 2003)'
_journal_page_first 6177
_journal_page_last 6194
_journal_paper_doi 10.1039/c3dt52518j
_journal_volume 43
_journal_year 2014
_chemical_formula_sum 'C19 H13 Cu N3 O5'
_chemical_formula_weight 426.86
_chemical_name_systematic
; 
 ? 
;
_space_group_IT_number 2
_symmetry_cell_setting triclinic
_symmetry_space_group_name_Hall '-P 1'
_symmetry_space_group_name_H-M 'P -1'
_atom_sites_solution_hydrogens geom
_atom_sites_solution_primary direct
_atom_sites_solution_secondary difmap
_audit_creation_method SHELXL-97
_cell_angle_alpha 95.611(2)
_cell_angle_beta 111.116(2)
_cell_angle_gamma 95.790(2)
_cell_formula_units_Z 2
_cell_length_a 8.7590(3)
_cell_length_b 9.0172(3)
_cell_length_c 11.5858(4)
_cell_measurement_reflns_used 1945
_cell_measurement_temperature 293(2)
_cell_measurement_theta_max 24.32
_cell_measurement_theta_min 2.64
_cell_volume 840.35(5)
_computing_cell_refinement 'BRUKER SMART'
_computing_data_collection 'BRUKER SMART'
_computing_data_reduction 'BRUKER SAINT'
_computing_molecular_graphics ORTEP
_computing_structure_refinement 'SHELXL-97 (Sheldrick, 1997)'
_computing_structure_solution 'SHELXS-97 (Sheldrick, 1990)'
_diffrn_ambient_temperature 293(2)
_diffrn_measured_fraction_theta_full 0.999
_diffrn_measured_fraction_theta_max 0.999
_diffrn_measurement_device_type 'BRUKER SMART APEX CCD DIFFRACTOMETER'
_diffrn_measurement_method 'OMEGA-PHI SCAN'
_diffrn_radiation_monochromator graphite
_diffrn_radiation_source 'fine-focus sealed tube'
_diffrn_radiation_type MoK\a
_diffrn_radiation_wavelength 0.71073
_diffrn_reflns_av_R_equivalents 0.0246
_diffrn_reflns_av_unetI/netI 0.0160
_diffrn_reflns_limit_h_max 11
_diffrn_reflns_limit_h_min -11
_diffrn_reflns_limit_k_max 11
_diffrn_reflns_limit_k_min -11
_diffrn_reflns_limit_l_max 14
_diffrn_reflns_limit_l_min -14
_diffrn_reflns_number 18047
_diffrn_reflns_theta_full 27.00
_diffrn_reflns_theta_max 27.00
_diffrn_reflns_theta_min 2.29
_exptl_absorpt_coefficient_mu 1.339
_exptl_absorpt_correction_T_max 0.8142
_exptl_absorpt_correction_T_min 0.7571
_exptl_absorpt_correction_type multi-scan
_exptl_absorpt_process_details 'BRUKER SADABS'
_exptl_crystal_colour green
_exptl_crystal_density_diffrn 1.687
_exptl_crystal_density_method 'not measured'
_exptl_crystal_description blocks
_exptl_crystal_F_000 434
_exptl_crystal_size_max 0.22
_exptl_crystal_size_mid 0.20
_exptl_crystal_size_min 0.16
_refine_diff_density_max 0.800
_refine_diff_density_min -0.385
_refine_diff_density_rms 0.061
_refine_ls_extinction_method none
_refine_ls_goodness_of_fit_ref 1.050
_refine_ls_hydrogen_treatment constr
_refine_ls_matrix_type full
_refine_ls_number_parameters 253
_refine_ls_number_reflns 3664
_refine_ls_number_restraints 0
_refine_ls_restrained_S_all 1.050
_refine_ls_R_factor_all 0.0340
_refine_ls_R_factor_gt 0.0311
_refine_ls_shift/su_max 0.001
_refine_ls_shift/su_mean 0.000
_refine_ls_structure_factor_coef Fsqd
_refine_ls_weighting_details 'calc w=1/[\s^2^(Fo^2^)+(0.0554P)^2^+0.4484P] where P=(Fo^2^+2Fc^2^)/3'
_refine_ls_weighting_scheme calc
_refine_ls_wR_factor_gt 0.0903
_refine_ls_wR_factor_ref 0.0936
_reflns_number_gt 3385
_reflns_number_total 3664
_reflns_threshold_expression >2sigma(I)
_cod_data_source_file c3dt52518j2.cif
_cod_data_source_block msprm2a
_cod_depositor_comments
;
The following automatic conversions were performed:

'_symmetry_cell_setting' value 'Triclinic' changed to 'triclinic'
according to
/usr/data/users/saulius/crontab/automatic-downloads/current/RSC/lib/dictionaries/cif_core.dic
dictionary named 'cif_core.dic' version 2.4.2 from
2011-04-26.

'_exptl_absorpt_correction_type' value 'MULTI-SCAN'
changed to 'multi-scan' according to
/usr/data/users/saulius/crontab/automatic-downloads/current/RSC/lib/dictionaries/cif_core.dic
dictionary named 'cif_core.dic' version 2.4.2 from 2011-04-26.

Automatic conversion script
Id: cif_fix_values 2281 2013-09-26 08:29:07Z andrius 
;
_cod_original_sg_symbol_H-M P-1
_cod_database_code 7029468

loop_
_symmetry_equiv_pos_as_xyz
'x, y, z'
'-x, -y, -z'

loop_
_atom_site_label
_atom_site_type_symbol
_atom_site_fract_x
_atom_site_fract_y
_atom_site_fract_z
_atom_site_U_iso_or_equiv
_atom_site_adp_type
_atom_site_occupancy
_atom_site_symmetry_multiplicity
_atom_site_calc_flag
_atom_site_refinement_flags
C1 C -0.0112(3) 1.1470(3) 0.7624(2) 0.0441(5) Uani 1 1 d .
H1 H -0.1200 1.1132 0.7088 0.053 Uiso 1 1 calc R
C2 C 0.0218(4) 1.2693(3) 0.8555(2) 0.0569(6) Uani 1 1 d .
H2 H -0.0646 1.3160 0.8633 0.068 Uiso 1 1 calc R
C3 C 0.1795(4) 1.3203(3) 0.9348(2) 0.0595(7) Uani 1 1 d .
H3 H 0.2014 1.4022 0.9966 0.071 Uiso 1 1 calc R
C4 C 0.3093(3) 1.2493(3) 0.9231(2) 0.0489(5) Uani 1 1 d .
C5 C 0.2658(3) 1.1277(2) 0.82699(18) 0.0384(4) Uani 1 1 d .
C6 C 0.3900(3) 1.0486(2) 0.80870(18) 0.0389(4) Uani 1 1 d .
C7 C 0.5562(3) 1.0906(3) 0.8872(2) 0.0488(5) Uani 1 1 d .
C8 C 0.5971(3) 1.2146(3) 0.9854(2) 0.0606(7) Uani 1 1 d .
H8 H 0.7068 1.2432 1.0392 0.073 Uiso 1 1 calc R
C9 C 0.4809(4) 1.2897(3) 1.0013(2) 0.0616(7) Uani 1 1 d .
H9 H 0.5121 1.3709 1.0650 0.074 Uiso 1 1 calc R
C10 C 0.6705(3) 1.0061(3) 0.8641(3) 0.0571(6) Uani 1 1 d .
H10 H 0.7822 1.0280 0.9148 0.069 Uiso 1 1 calc R
C11 C 0.6164(3) 0.8912(3) 0.7667(3) 0.0576(6) Uani 1 1 d .
H11 H 0.6915 0.8354 0.7497 0.069 Uiso 1 1 calc R
C12 C 0.4489(3) 0.8575(3) 0.6928(2) 0.0457(5) Uani 1 1 d .
H12 H 0.4141 0.7789 0.6267 0.055 Uiso 1 1 calc R
C13 C -0.0239(3) 0.6499(2) 0.43240(18) 0.0368(4) Uani 1 1 d .
H13 H -0.0054 0.5676 0.3869 0.044 Uiso 1 1 calc R
C14 C -0.1913(2) 0.6604(2) 0.41471(18) 0.0350(4) Uani 1 1 d .
C15 C -0.2404(2) 0.7867(2) 0.46833(18) 0.0345(4) Uani 1 1 d .
C16 C -0.4103(3) 0.7850(3) 0.4420(2) 0.0426(5) Uani 1 1 d .
H16 H -0.4463 0.8666 0.4748 0.051 Uiso 1 1 calc R
C17 C -0.5240(3) 0.6642(3) 0.3685(2) 0.0506(5) Uani 1 1 d .
H17 H -0.6356 0.6646 0.3538 0.061 Uiso 1 1 calc R
C18 C -0.4755(3) 0.5420(3) 0.3158(2) 0.0546(6) Uani 1 1 d .
H18 H -0.5541 0.4615 0.2659 0.066 Uiso 1 1 calc R
C19 C -0.3127(3) 0.5401(3) 0.3373(2) 0.0462(5) Uani 1 1 d .
H19 H -0.2807 0.4587 0.3007 0.055 Uiso 1 1 calc R
N1 N 0.1086(2) 1.07769(19) 0.74824(15) 0.0362(4) Uani 1 1 d .
N2 N 0.3376(2) 0.9333(2) 0.71319(16) 0.0376(4) Uani 1 1 d .
N3 N -0.0258(2) 0.6942(2) 0.79406(18) 0.0446(4) Uani 1 1 d .
O2 O 0.10086(18) 0.73892(17) 0.50231(13) 0.0388(3) Uani 1 1 d .
O1 O -0.13713(18) 0.90422(17) 0.53701(15) 0.0422(3) Uani 1 1 d .
O3 O 0.0656(3) 0.6999(2) 0.73481(19) 0.0608(5) Uani 1 1 d .
O4 O -0.0135(3) 0.8102(3) 0.8696(2) 0.0795(6) Uani 1 1 d .
O5 O -0.1265(4) 0.5890(3) 0.7788(4) 0.1343(15) Uani 1 1 d .
Cu1 Cu 0.09207(3) 0.90213(3) 0.62266(2) 0.03482(10) Uani 1 1 d .

loop_
_atom_site_aniso_label
_atom_site_aniso_U_11
_atom_site_aniso_U_22
_atom_site_aniso_U_33
_atom_site_aniso_U_23
_atom_site_aniso_U_13
_atom_site_aniso_U_12
C1 0.0450(12) 0.0455(12) 0.0419(11) 0.0022(9) 0.0187(9) 0.0010(9)
C2 0.0702(17) 0.0529(14) 0.0540(14) -0.0018(11) 0.0332(13) 0.0088(12)
C3 0.0820(19) 0.0490(14) 0.0428(12) -0.0100(10) 0.0256(13) -0.0035(13)
C4 0.0611(15) 0.0452(12) 0.0312(10) 0.0000(9) 0.0120(10) -0.0089(10)
C5 0.0418(11) 0.0375(10) 0.0285(9) 0.0046(7) 0.0075(8) -0.0064(8)
C6 0.0354(10) 0.0419(11) 0.0311(9) 0.0084(8) 0.0050(8) -0.0062(8)
C7 0.0392(12) 0.0574(14) 0.0379(11) 0.0133(10) 0.0031(9) -0.0105(10)
C8 0.0499(14) 0.0680(17) 0.0396(12) 0.0028(11) -0.0034(11) -0.0193(12)
C9 0.0704(18) 0.0567(15) 0.0344(11) -0.0068(10) 0.0030(11) -0.0191(13)
C10 0.0301(11) 0.0734(17) 0.0567(14) 0.0212(13) 0.0031(10) -0.0039(11)
C11 0.0354(12) 0.0702(17) 0.0678(16) 0.0178(13) 0.0181(11) 0.0082(11)
C12 0.0349(11) 0.0496(12) 0.0510(12) 0.0083(10) 0.0147(9) 0.0033(9)
C13 0.0407(11) 0.0336(9) 0.0330(9) 0.0010(7) 0.0116(8) 0.0039(8)
C14 0.0351(10) 0.0336(9) 0.0312(9) 0.0015(7) 0.0085(8) -0.0010(8)
C15 0.0312(9) 0.0346(9) 0.0320(9) 0.0032(7) 0.0070(7) -0.0006(7)
C16 0.0343(10) 0.0439(11) 0.0461(11) 0.0011(9) 0.0134(9) 0.0018(8)
C17 0.0307(10) 0.0559(14) 0.0563(13) 0.0028(11) 0.0103(10) -0.0058(9)
C18 0.0414(12) 0.0482(13) 0.0571(14) -0.0069(11) 0.0066(11) -0.0114(10)
C19 0.0458(12) 0.0377(11) 0.0444(11) -0.0062(9) 0.0100(10) -0.0037(9)
N1 0.0369(9) 0.0360(8) 0.0319(8) 0.0016(6) 0.0114(7) -0.0028(7)
N2 0.0314(8) 0.0406(9) 0.0361(8) 0.0066(7) 0.0084(7) -0.0017(7)
N3 0.0307(9) 0.0538(11) 0.0479(10) 0.0099(9) 0.0128(8) 0.0055(8)
O2 0.0334(7) 0.0402(8) 0.0377(7) -0.0024(6) 0.0099(6) 0.0031(6)
O1 0.0314(7) 0.0352(7) 0.0489(8) -0.0076(6) 0.0065(6) 0.0010(6)
O3 0.0694(12) 0.0586(11) 0.0705(12) 0.0134(9) 0.0428(10) 0.0145(9)
O4 0.0744(14) 0.0916(16) 0.0722(14) -0.0091(12) 0.0317(12) 0.0150(12)
O5 0.104(2) 0.0723(17) 0.248(5) -0.009(2) 0.109(3) -0.0235(16)
Cu1 0.02796(14) 0.03484(15) 0.03382(15) -0.00324(10) 0.00574(10) -0.00064(9)

loop_
_atom_type_symbol
_atom_type_description
_atom_type_scat_dispersion_real
_atom_type_scat_dispersion_imag
_atom_type_scat_source
C C 0.0033 0.0016 'International Tables Vol C Tables 4.2.6.8 and 6.1.1.4'
H H 0.0000 0.0000 'International Tables Vol C Tables 4.2.6.8 and 6.1.1.4'
N N 0.0061 0.0033 'International Tables Vol C Tables 4.2.6.8 and 6.1.1.4'
O O 0.0106 0.0060 'International Tables Vol C Tables 4.2.6.8 and 6.1.1.4'
Cu Cu 0.3201 1.2651 'International Tables Vol C Tables 4.2.6.8 and 6.1.1.4'

loop_
_geom_angle_atom_site_label_1
_geom_angle_atom_site_label_2
_geom_angle_atom_site_label_3
_geom_angle
N1 C1 C2 121.7(2)
N1 C1 H1 119.2
C2 C1 H1 119.2
C3 C2 C1 120.2(3)
C3 C2 H2 119.9
C1 C2 H2 119.9
C2 C3 C4 119.8(2)
C2 C3 H3 120.1
C4 C3 H3 120.1
C5 C4 C3 116.5(2)
C5 C4 C9 117.8(3)
C3 C4 C9 125.7(2)
N1 C5 C4 123.4(2)
N1 C5 C6 116.36(19)
C4 C5 C6 120.2(2)
N2 C6 C7 123.1(2)
N2 C6 C5 116.43(18)
C7 C6 C5 120.5(2)
C6 C7 C10 117.0(2)
C6 C7 C8 118.2(3)
C10 C7 C8 124.8(2)
C9 C8 C7 121.2(2)
C9 C8 H8 119.4
C7 C8 H8 119.4
C8 C9 C4 122.1(2)
C8 C9 H9 119.0
C4 C9 H9 119.0
C11 C10 C7 119.3(2)
C11 C10 H10 120.3
C7 C10 H10 120.3
C10 C11 C12 119.9(3)
C10 C11 H11 120.0
C12 C11 H11 120.0
N2 C12 C11 122.3(2)
N2 C12 H12 118.8
C11 C12 H12 118.8
O2 C13 C14 127.08(19)
O2 C13 H13 116.5
C14 C13 H13 116.5
C19 C14 C13 117.38(19)
C19 C14 C15 119.7(2)
C13 C14 C15 122.94(18)
O1 C15 C16 118.93(19)
O1 C15 C14 123.48(19)
C16 C15 C14 117.56(18)
C17 C16 C15 120.9(2)
C17 C16 H16 119.5
C15 C16 H16 119.5
C16 C17 C18 121.2(2)
C16 C17 H17 119.4
C18 C17 H17 119.4
C19 C18 C17 119.8(2)
C19 C18 H18 120.1
C17 C18 H18 120.1
C18 C19 C14 120.9(2)
C18 C19 H19 119.6
C14 C19 H19 119.6
C1 N1 C5 118.47(19)
C1 N1 Cu1 128.88(15)
C5 N1 Cu1 112.65(15)
C12 N2 C6 118.31(19)
C12 N2 Cu1 129.23(16)
C6 N2 Cu1 112.46(15)
O5 N3 O3 122.6(3)
O5 N3 O4 120.4(3)
O3 N3 O4 117.0(2)
C13 O2 Cu1 122.79(14)
C15 O1 Cu1 123.78(13)
N3 O3 Cu1 122.82(15)
O1 Cu1 O2 93.37(6)
O1 Cu1 N1 91.95(7)
O2 Cu1 N1 173.71(6)
O1 Cu1 N2 171.43(7)
O2 Cu1 N2 92.24(7)
N1 Cu1 N2 82.10(7)
O1 Cu1 O3 97.00(7)
O2 Cu1 O3 82.34(6)
N1 Cu1 O3 100.33(7)
N2 Cu1 O3 90.16(7)

loop_
_geom_bond_atom_site_label_1
_geom_bond_atom_site_label_2
_geom_bond_distance
C1 N1 1.324(3)
C1 C2 1.393(3)
C1 H1 0.9300
C2 C3 1.356(4)
C2 H2 0.9300
C3 C4 1.401(4)
C3 H3 0.9300
C4 C5 1.399(3)
C4 C9 1.434(4)
C5 N1 1.349(3)
C5 C6 1.424(3)
C6 N2 1.353(3)
C6 C7 1.399(3)
C7 C10 1.401(4)
C7 C8 1.432(4)
C8 C9 1.334(5)
C8 H8 0.9300
C9 H9 0.9300
C10 C11 1.363(4)
C10 H10 0.9300
C11 C12 1.390(3)
C11 H11 0.9300
C12 N2 1.320(3)
C12 H12 0.9300
C13 O2 1.246(3)
C13 C14 1.420(3)
C13 H13 0.9300
C14 C19 1.415(3)
C14 C15 1.421(3)
C15 O1 1.303(2)
C15 C16 1.405(3)
C16 C17 1.376(3)
C16 H16 0.9300
C17 C18 1.384(4)
C17 H17 0.9300
C18 C19 1.358(3)
C18 H18 0.9300
C19 H19 0.9300
N1 Cu1 1.9990(17)
N2 Cu1 1.9996(17)
N3 O5 1.181(3)
N3 O3 1.229(3)
N3 O4 1.266(3)
O2 Cu1 1.9532(14)
O1 Cu1 1.8951(15)
O3 Cu1 2.3793(19)

loop_
_geom_torsion_atom_site_label_1
_geom_torsion_atom_site_label_2
_geom_torsion_atom_site_label_3
_geom_torsion_atom_site_label_4
_geom_torsion
N1 C1 C2 C3 -0.1(4)
C1 C2 C3 C4 -0.3(4)
C2 C3 C4 C5 0.4(4)
C2 C3 C4 C9 -179.0(3)
C3 C4 C5 N1 -0.3(3)
C9 C4 C5 N1 179.2(2)
C3 C4 C5 C6 -179.8(2)
C9 C4 C5 C6 -0.3(3)
N1 C5 C6 N2 0.9(3)
C4 C5 C6 N2 -179.52(18)
N1 C5 C6 C7 -178.90(18)
C4 C5 C6 C7 0.6(3)
N2 C6 C7 C10 -0.7(3)
C5 C6 C7 C10 179.1(2)
N2 C6 C7 C8 -179.9(2)
C5 C6 C7 C8 -0.1(3)
C6 C7 C8 C9 -0.9(4)
C10 C7 C8 C9 180.0(3)
C7 C8 C9 C4 1.3(4)
C5 C4 C9 C8 -0.6(4)
C3 C4 C9 C8 178.8(3)
C6 C7 C10 C11 1.4(4)
C8 C7 C10 C11 -179.4(2)
C7 C10 C11 C12 -1.1(4)
C10 C11 C12 N2 0.0(4)
O2 C13 C14 C19 -175.5(2)
O2 C13 C14 C15 6.2(3)
C19 C14 C15 O1 -177.5(2)
C13 C14 C15 O1 0.8(3)
C19 C14 C15 C16 0.5(3)
C13 C14 C15 C16 178.85(19)
O1 C15 C16 C17 179.1(2)
C14 C15 C16 C17 0.9(3)
C15 C16 C17 C18 -1.4(4)
C16 C17 C18 C19 0.4(4)
C17 C18 C19 C14 1.1(4)
C13 C14 C19 C18 -180.0(2)
C15 C14 C19 C18 -1.5(3)
C2 C1 N1 C5 0.2(3)
C2 C1 N1 Cu1 -179.84(17)
C4 C5 N1 C1 0.0(3)
C6 C5 N1 C1 179.49(18)
C4 C5 N1 Cu1 -179.98(16)
C6 C5 N1 Cu1 -0.5(2)
C11 C12 N2 C6 0.8(3)
C11 C12 N2 Cu1 -178.39(18)
C7 C6 N2 C12 -0.4(3)
C5 C6 N2 C12 179.74(19)
C7 C6 N2 Cu1 178.90(16)
C5 C6 N2 Cu1 -0.9(2)
C14 C13 O2 Cu1 8.8(3)
C16 C15 O1 Cu1 159.91(16)
C14 C15 O1 Cu1 -22.0(3)
O5 N3 O3 Cu1 126.6(3)
O4 N3 O3 Cu1 -50.2(3)
C15 O1 Cu1 O2 27.96(17)
C15 O1 Cu1 N1 -155.39(17)
C15 O1 Cu1 N2 158.8(4)
C15 O1 Cu1 O3 -54.73(17)
C13 O2 Cu1 O1 -21.46(17)
C13 O2 Cu1 N1 -169.2(5)
C13 O2 Cu1 N2 165.02(16)
C13 O2 Cu1 O3 75.15(16)
C1 N1 Cu1 O1 6.22(19)
C5 N1 Cu1 O1 -173.85(14)
C1 N1 Cu1 O2 154.0(5)
C5 N1 Cu1 O2 -26.0(6)
C1 N1 Cu1 N2 -179.97(19)
C5 N1 Cu1 N2 -0.04(14)
C1 N1 Cu1 O3 -91.26(19)
C5 N1 Cu1 O3 88.68(14)
C12 N2 Cu1 O1 -133.9(4)
C6 N2 Cu1 O1 46.8(5)
C12 N2 Cu1 O2 -3.0(2)
C6 N2 Cu1 O2 177.78(14)
C12 N2 Cu1 N1 179.8(2)
C6 N2 Cu1 N1 0.53(14)
C12 N2 Cu1 O3 79.4(2)
C6 N2 Cu1 O3 -99.88(14)
N3 O3 Cu1 O1 -49.0(2)
N3 O3 Cu1 O2 -141.5(2)
N3 O3 Cu1 N1 44.3(2)
N3 O3 Cu1 N2 126.3(2)
